data_7117724
loop_
_publ_author_name
'Yin-Wei Sun'
'Xiang-Ying Tang'
'Min Shi'

_publ_section_title
;
 A gold-catalyzed 1,2-acyloxy migration/intramolecular
 cyclopropanation/ring enlargement cascade: syntheses of medium-sized
 heterocycles
;
_journal_name_full Chem.Commun.
_journal_page_first 13937
_journal_paper_doi 10.1039/C5cc05808B
_journal_volume 51
_journal_year 2015
_chemical_formula_sum 'C24 H23 N O5 S'
_chemical_formula_weight 437.49
_chemical_name_systematic
; 
 ? 
;
_space_group_IT_number 2
_symmetry_cell_setting triclinic
_symmetry_space_group_name_Hall '-P 1'
_symmetry_space_group_name_H-M 'P -1'
_atom_sites_solution_hydrogens geom
_atom_sites_solution_primary direct
_atom_sites_solution_secondary difmap
_audit_creation_method SHELXL-97
_audit_update_record
;
2013-11-22 deposited with the CCDC.
2015-07-24 downloaded from the CCDC.
;
_cell_angle_alpha 87.240(2)
_cell_angle_beta 84.094(2)
_cell_angle_gamma 69.682(2)
_cell_formula_units_Z 6
_cell_length_a 11.0389(9)
_cell_length_b 13.5784(11)
_cell_length_c 24.5769(19)
_cell_measurement_reflns_used 2842
_cell_measurement_temperature 293(2)
_cell_measurement_theta_max 43.151
_cell_measurement_theta_min 4.589
_cell_volume 3436.0(5)
_computing_cell_refinement 'Bruker SMART'
_computing_data_collection 'Bruker SMART'
_computing_data_reduction 'Bruker SHELXTL'
_computing_molecular_graphics 'Bruker SHELXTL'
_computing_publication_material 'Bruker SHELXTL'
_computing_structure_refinement 'SHELXL-97 (Sheldrick, 1997)'
_computing_structure_solution 'SHELXS-97 (Sheldrick, 1990)'
_diffrn_ambient_temperature 293(2)
_diffrn_measured_fraction_theta_full 0.998
_diffrn_measured_fraction_theta_max 0.998
_diffrn_measurement_device_type 'CCD area detector'
_diffrn_measurement_method 'phi and omega scans'
_diffrn_radiation_monochromator graphite
_diffrn_radiation_source 'fine-focus sealed tube'
_diffrn_radiation_type MoK\a
_diffrn_radiation_wavelength 0.71073
_diffrn_reflns_av_R_equivalents 0.0318
_diffrn_reflns_av_sigmaI/netI 0.0760
_diffrn_reflns_limit_h_max 13
_diffrn_reflns_limit_h_min -7
_diffrn_reflns_limit_k_max 16
_diffrn_reflns_limit_k_min -16
_diffrn_reflns_limit_l_max 30
_diffrn_reflns_limit_l_min -30
_diffrn_reflns_number 21029
_diffrn_reflns_theta_full 26.00
_diffrn_reflns_theta_max 26.00
_diffrn_reflns_theta_min 1.60
_exptl_absorpt_coefficient_mu 0.175
_exptl_absorpt_correction_T_max 1.00000
_exptl_absorpt_correction_T_min 0.33876
_exptl_absorpt_correction_type empirical
_exptl_absorpt_process_details sadabs
_exptl_crystal_colour colorless
_exptl_crystal_density_diffrn 1.269
_exptl_crystal_density_method 'not measured'
_exptl_crystal_description prismatic
_exptl_crystal_F_000 1380
_exptl_crystal_size_max 0.211
_exptl_crystal_size_mid 0.165
_exptl_crystal_size_min 0.112
_refine_diff_density_max 0.352
_refine_diff_density_min -0.198
_refine_diff_density_rms 0.045
_refine_ls_extinction_method none
_refine_ls_goodness_of_fit_ref 0.978
_refine_ls_hydrogen_treatment constr
_refine_ls_matrix_type full
_refine_ls_number_parameters 844
_refine_ls_number_reflns 13498
_refine_ls_number_restraints 0
_refine_ls_restrained_S_all 0.978
_refine_ls_R_factor_all 0.1273
_refine_ls_R_factor_gt 0.0622
_refine_ls_shift/su_max 0.015
_refine_ls_shift/su_mean 0.000
_refine_ls_structure_factor_coef Fsqd
_refine_ls_weighting_details 'calc w=1/[\s^2^(Fo^2^)+(0.0856P)^2^+0.0000P] where P=(Fo^2^+2Fc^2^)/3'
_refine_ls_weighting_scheme calc
_refine_ls_wR_factor_gt 0.1475
_refine_ls_wR_factor_ref 0.1826
_reflns_number_gt 6988
_reflns_number_total 13498
_reflns_threshold_expression >2sigma(I)
_cod_data_source_file c5cc05808b2.cif
_cod_data_source_block cd213678
_cod_original_sg_symbol_H-M P-1
_cod_database_code 7117724

loop_
_symmetry_equiv_pos_as_xyz
'x, y, z'
'-x, -y, -z'

loop_
_atom_site_label
_atom_site_type_symbol
_atom_site_fract_x
_atom_site_fract_y
_atom_site_fract_z
_atom_site_U_iso_or_equiv
_atom_site_adp_type
_atom_site_occupancy
_atom_site_symmetry_multiplicity
_atom_site_calc_flag
_atom_site_refinement_flags
_atom_site_disorder_assembly
_atom_site_disorder_group
S1 S 0.48096(7) 0.60934(7) 0.26320(3) 0.0580(2) Uani 1 1 d . . .
S1B S 0.41762(9) 0.33459(7) 0.07618(3) 0.0693(3) Uani 1 1 d . . .
S1C S 0.75823(8) 0.38216(7) 0.44765(4) 0.0633(3) Uani 1 1 d . . .
N1 N 0.6306(2) 0.5459(2) 0.23770(10) 0.0589(7) Uani 1 1 d . . .
N1B N 0.4701(3) 0.2102(2) 0.09632(10) 0.0665(8) Uani 1 1 d . . .
N1C N 0.7159(2) 0.28311(18) 0.47302(10) 0.0560(7) Uani 1 1 d . . .
O1 O 0.7912(2) 0.3556(2) 0.13439(11) 0.0878(8) Uani 1 1 d . . .
O2 O 0.9123(2) 0.32914(19) 0.23732(10) 0.0779(7) Uani 1 1 d . . .
O3 O 1.1096(3) 0.2480(3) 0.26410(17) 0.1468(15) Uani 1 1 d . . .
O4 O 0.4893(2) 0.67801(18) 0.30343(9) 0.0747(7) Uani 1 1 d . . .
O5 O 0.4068(2) 0.65162(18) 0.21819(9) 0.0718(7) Uani 1 1 d . . .
O1B O 0.6739(4) 0.0518(2) 0.19411(13) 0.1214(12) Uani 1 1 d . . .
O2B O 0.6615(2) -0.04743(19) 0.08886(11) 0.0889(8) Uani 1 1 d . . .
O3B O 0.7088(3) -0.2108(3) 0.06163(14) 0.1155(11) Uani 1 1 d . . .
O4B O 0.2948(2) 0.35335(19) 0.05689(10) 0.0856(8) Uani 1 1 d . . .
O5B O 0.4285(3) 0.39387(18) 0.12059(9) 0.0931(9) Uani 1 1 d . . .
O1C O 0.4832(2) 0.23301(19) 0.48505(9) 0.0726(7) Uani 1 1 d . . .
O2C O 0.8880(3) -0.0610(3) 0.60483(14) 0.1298(13) Uani 1 1 d . . .
O3C O 0.7738(2) 0.09720(19) 0.57329(9) 0.0738(7) Uani 1 1 d . . .
O4C O 0.8246(3) 0.35148(19) 0.39496(9) 0.0810(7) Uani 1 1 d . . .
O5C O 0.6444(2) 0.47379(17) 0.45252(10) 0.0788(7) Uani 1 1 d . . .
C1 C 0.6410(3) 0.4622(3) 0.19998(14) 0.0685(9) Uani 1 1 d . . .
H1A H 0.5576 0.4779 0.1855 0.082 Uiso 1 1 calc R . .
H1B H 0.6580 0.3970 0.2207 0.082 Uiso 1 1 calc R . .
C2 C 0.7434(3) 0.4450(3) 0.15254(14) 0.0681(10) Uani 1 1 d . . .
C3 C 0.7730(4) 0.5339(3) 0.12743(13) 0.0742(11) Uani 1 1 d . . .
H3 H 0.7035 0.5935 0.1197 0.089 Uiso 1 1 calc R . .
C4 C 0.8926(4) 0.5369(3) 0.11455(14) 0.0769(11) Uani 1 1 d . . .
H4 H 0.8984 0.5943 0.0936 0.092 Uiso 1 1 calc R . .
C5 C 1.0146(3) 0.4605(3) 0.12963(16) 0.0752(10) Uani 1 1 d . . .
H5 H 1.0832 0.4441 0.1023 0.090 Uiso 1 1 calc R . .
C6 C 1.0402(3) 0.4119(3) 0.17668(16) 0.0697(10) Uani 1 1 d . . .
H6 H 1.1250 0.3687 0.1808 0.084 Uiso 1 1 calc R . .
C7 C 0.9413(3) 0.4222(3) 0.22351(14) 0.0639(9) Uani 1 1 d . . .
C8 C 0.8595(3) 0.5119(3) 0.24583(13) 0.0616(9) Uani 1 1 d . . .
C9 C 0.7331(3) 0.5164(3) 0.27701(13) 0.0676(10) Uani 1 1 d . . .
H9A H 0.7411 0.4485 0.2938 0.081 Uiso 1 1 calc R . .
H9B H 0.7100 0.5680 0.3057 0.081 Uiso 1 1 calc R . .
C10 C 0.8891(3) 0.6102(3) 0.23734(13) 0.0617(9) Uani 1 1 d . . .
C11 C 0.8004(4) 0.7044(3) 0.22210(15) 0.0753(10) Uani 1 1 d . . .
H11 H 0.7174 0.7074 0.2159 0.090 Uiso 1 1 calc R . .
C12 C 0.8317(4) 0.7936(3) 0.21584(16) 0.0867(12) Uani 1 1 d . . .
H12 H 0.7711 0.8556 0.2041 0.104 Uiso 1 1 calc R . .
C13 C 0.9511(4) 0.7926(3) 0.22673(17) 0.0886(12) Uani 1 1 d . . .
H13 H 0.9716 0.8535 0.2225 0.106 Uiso 1 1 calc R . .
C14 C 1.0409(4) 0.7005(4) 0.24406(17) 0.0855(12) Uani 1 1 d . . .
H14 H 1.1215 0.6993 0.2527 0.103 Uiso 1 1 calc R . .
C15 C 1.0102(3) 0.6113(3) 0.24842(14) 0.0677(10) Uani 1 1 d . . .
H15 H 1.0721 0.5490 0.2591 0.081 Uiso 1 1 calc R . .
C16 C 1.0025(5) 0.2486(4) 0.2586(2) 0.1062(16) Uani 1 1 d . . .
C17 C 0.9565(6) 0.1602(4) 0.2713(3) 0.160(3) Uani 1 1 d . . .
H17A H 1.0224 0.0963 0.2586 0.240 Uiso 1 1 calc R . .
H17B H 0.8794 0.1712 0.2534 0.240 Uiso 1 1 calc R . .
H17C H 0.9375 0.1553 0.3101 0.240 Uiso 1 1 calc R . .
C18 C 0.4263(3) 0.5119(2) 0.29458(12) 0.0544(8) Uani 1 1 d . . .
C19 C 0.3540(3) 0.4687(3) 0.26676(13) 0.0634(9) Uani 1 1 d . . .
H19 H 0.3293 0.4949 0.2324 0.076 Uiso 1 1 calc R . .
C20 C 0.3184(3) 0.3869(3) 0.29002(14) 0.0684(10) Uani 1 1 d . . .
H20 H 0.2686 0.3593 0.2714 0.082 Uiso 1 1 calc R . .
C21 C 0.3563(3) 0.3456(3) 0.34077(14) 0.0701(10) Uani 1 1 d . . .
C22 C 0.4299(3) 0.3890(3) 0.36762(14) 0.0736(11) Uani 1 1 d . . .
H22 H 0.4564 0.3617 0.4016 0.088 Uiso 1 1 calc R . .
C23 C 0.4647(3) 0.4713(3) 0.34537(13) 0.0658(9) Uani 1 1 d . . .
H23 H 0.5136 0.4995 0.3642 0.079 Uiso 1 1 calc R . .
C24 C 0.3173(4) 0.2561(3) 0.36555(18) 0.1026(14) Uani 1 1 d . . .
H24A H 0.3777 0.1908 0.3515 0.154 Uiso 1 1 calc R . .
H24B H 0.2319 0.2643 0.3563 0.154 Uiso 1 1 calc R . .
H24C H 0.3174 0.2563 0.4046 0.154 Uiso 1 1 calc R . .
C1B C 0.5820(4) 0.1785(3) 0.12861(16) 0.0853(12) Uani 1 1 d . . .
H1B1 H 0.5927 0.2413 0.1414 0.102 Uiso 1 1 calc R . .
H1B2 H 0.6591 0.1420 0.1050 0.102 Uiso 1 1 calc R . .
C2B C 0.5729(5) 0.1091(3) 0.17707(17) 0.0910(13) Uani 1 1 d . . .
C3B C 0.4460(6) 0.1179(4) 0.20352(18) 0.1097(17) Uani 1 1 d . . .
H3B H 0.3897 0.1853 0.2122 0.132 Uiso 1 1 calc R . .
C4B C 0.4019(5) 0.0393(4) 0.21666(18) 0.121(2) Uani 1 1 d . . .
H4B H 0.3241 0.0565 0.2388 0.146 Uiso 1 1 calc R . .
C5B C 0.4614(4) -0.0714(4) 0.2004(2) 0.1064(16) Uani 1 1 d . . .
H5B H 0.4597 -0.1214 0.2274 0.128 Uiso 1 1 calc R . .
C6B C 0.5173(4) -0.1078(3) 0.1514(2) 0.0917(13) Uani 1 1 d . . .
H6B H 0.5485 -0.1800 0.1460 0.110 Uiso 1 1 calc R . .
C7B C 0.5312(3) -0.0384(3) 0.10584(16) 0.0739(10) Uani 1 1 d . . .
C8B C 0.4382(3) 0.0433(3) 0.08619(15) 0.0729(10) Uani 1 1 d . . .
C9B C 0.4705(3) 0.1319(3) 0.05663(14) 0.0701(10) Uani 1 1 d . . .
H9B1 H 0.5553 0.1048 0.0365 0.084 Uiso 1 1 calc R . .
H9B2 H 0.4072 0.1649 0.0307 0.084 Uiso 1 1 calc R . .
C10B C 0.3001(3) 0.0508(3) 0.09556(16) 0.0760(11) Uani 1 1 d . . .
C11B C 0.2006(3) 0.1463(3) 0.10517(17) 0.0876(12) Uani 1 1 d . . .
H11B H 0.2200 0.2074 0.1068 0.105 Uiso 1 1 calc R . .
C12B C 0.0742(4) 0.1507(4) 0.1122(2) 0.1165(17) Uani 1 1 d . . .
H12B H 0.0081 0.2149 0.1186 0.140 Uiso 1 1 calc R . .
C13B C 0.0445(5) 0.0626(5) 0.1099(3) 0.149(2) Uani 1 1 d . . .
H13B H -0.0413 0.0661 0.1168 0.179 Uiso 1 1 calc R . .
C14B C 0.1409(5) -0.0331(4) 0.0975(3) 0.150(2) Uani 1 1 d . . .
H14B H 0.1204 -0.0933 0.0943 0.180 Uiso 1 1 calc R . .
C15B C 0.2678(4) -0.0367(3) 0.0902(2) 0.1083(15) Uani 1 1 d . . .
H15B H 0.3332 -0.1002 0.0813 0.130 Uiso 1 1 calc R . .
C16B C 0.7421(4) -0.1369(4) 0.06788(17) 0.0821(12) Uani 1 1 d . . .
C17B C 0.8729(4) -0.1337(4) 0.0521(2) 0.1294(19) Uani 1 1 d . . .
H17D H 0.9299 -0.2021 0.0407 0.194 Uiso 1 1 calc R . .
H17E H 0.9047 -0.1125 0.0828 0.194 Uiso 1 1 calc R . .
H17F H 0.8694 -0.0843 0.0225 0.194 Uiso 1 1 calc R . .
C18B C 0.5244(3) 0.3456(2) 0.02029(12) 0.0588(9) Uani 1 1 d . . .
C19B C 0.6384(4) 0.3594(3) 0.02850(16) 0.0903(12) Uani 1 1 d . . .
H19B H 0.6575 0.3662 0.0638 0.108 Uiso 1 1 calc R . .
C20B C 0.7250(4) 0.3630(4) -0.01592(19) 0.0957(13) Uani 1 1 d . . .
H20B H 0.8011 0.3742 -0.0101 0.115 Uiso 1 1 calc R . .
C21B C 0.7008(3) 0.3505(3) -0.06760(14) 0.0658(9) Uani 1 1 d . . .
C22B C 0.5872(4) 0.3366(3) -0.07509(14) 0.0713(10) Uani 1 1 d . . .
H22B H 0.5690 0.3288 -0.1104 0.086 Uiso 1 1 calc R . .
C23B C 0.4988(3) 0.3337(3) -0.03208(13) 0.0664(9) Uani 1 1 d . . .
H23B H 0.4221 0.3238 -0.0383 0.080 Uiso 1 1 calc R . .
C24B C 0.7960(4) 0.3548(3) -0.11547(17) 0.0965(14) Uani 1 1 d . . .
H24D H 0.8803 0.3396 -0.1030 0.145 Uiso 1 1 calc R . .
H24E H 0.7683 0.4237 -0.1319 0.145 Uiso 1 1 calc R . .
H24F H 0.7999 0.3038 -0.1420 0.145 Uiso 1 1 calc R . .
C1C C 0.6257(3) 0.3043(3) 0.52285(13) 0.0603(9) Uani 1 1 d . . .
H1C1 H 0.5781 0.3792 0.5249 0.072 Uiso 1 1 calc R . .
H1C2 H 0.6751 0.2838 0.5545 0.072 Uiso 1 1 calc R . .
C2C C 0.5290(3) 0.2460(3) 0.52492(13) 0.0591(9) Uani 1 1 d . . .
C3C C 0.4885(3) 0.2163(3) 0.58084(14) 0.0729(10) Uani 1 1 d . . .
H3C H 0.4538 0.2698 0.6062 0.087 Uiso 1 1 calc R . .
C4C C 0.4974(4) 0.1203(4) 0.59786(15) 0.0845(12) Uani 1 1 d . . .
H4C H 0.4635 0.1150 0.6337 0.101 Uiso 1 1 calc R . .
C5C C 0.5528(4) 0.0221(4) 0.56848(17) 0.0868(12) Uani 1 1 d . . .
H5C H 0.5053 -0.0230 0.5723 0.104 Uiso 1 1 calc R . .
C6C C 0.6638(4) -0.0105(3) 0.53681(15) 0.0804(11) Uani 1 1 d . . .
H6C H 0.6892 -0.0759 0.5206 0.097 Uiso 1 1 calc R . .
C7C C 0.7489(3) 0.0536(3) 0.52633(14) 0.0669(9) Uani 1 1 d . . .
C8C C 0.7804(3) 0.0921(2) 0.47798(13) 0.0591(8) Uani 1 1 d . . .
C9C C 0.8295(3) 0.1824(2) 0.47503(14) 0.0629(9) Uani 1 1 d . . .
H9C1 H 0.8893 0.1770 0.4426 0.075 Uiso 1 1 calc R . .
H9C2 H 0.8752 0.1813 0.5069 0.075 Uiso 1 1 calc R . .
C10C C 0.7617(3) 0.0519(3) 0.42571(14) 0.0634(9) Uani 1 1 d . . .
C11C C 0.6949(4) 0.1207(3) 0.38614(14) 0.0749(10) Uani 1 1 d . . .
H11C H 0.6578 0.1920 0.3936 0.090 Uiso 1 1 calc R . .
C12C C 0.6828(4) 0.0848(4) 0.33628(16) 0.0861(12) Uani 1 1 d . . .
H12C H 0.6372 0.1318 0.3105 0.103 Uiso 1 1 calc R . .
C13C C 0.7370(5) -0.0185(4) 0.32459(18) 0.0956(13) Uani 1 1 d . . .
H13C H 0.7285 -0.0422 0.2908 0.115 Uiso 1 1 calc R . .
C14C C 0.8037(5) -0.0877(4) 0.3618(2) 0.0997(14) Uani 1 1 d . . .
H14C H 0.8417 -0.1585 0.3533 0.120 Uiso 1 1 calc R . .
C15C C 0.8155(4) -0.0529(3) 0.41295(17) 0.0823(11) Uani 1 1 d . . .
H15C H 0.8599 -0.1009 0.4386 0.099 Uiso 1 1 calc R . .
C16C C 0.8384(4) 0.0313(4) 0.61159(17) 0.0922(14) Uani 1 1 d . . .
C17C C 0.8394(5) 0.0940(4) 0.66099(18) 0.130(2) Uani 1 1 d . . .
H17G H 0.8661 0.0471 0.6914 0.195 Uiso 1 1 calc R . .
H17H H 0.7538 0.1432 0.6702 0.195 Uiso 1 1 calc R . .
H17I H 0.8988 0.1313 0.6526 0.195 Uiso 1 1 calc R . .
C18C C 0.8696(3) 0.3919(2) 0.49119(13) 0.0587(8) Uani 1 1 d . . .
C19C C 0.8239(3) 0.4435(3) 0.54032(15) 0.0718(10) Uani 1 1 d . . .
H19C H 0.7356 0.4791 0.5483 0.086 Uiso 1 1 calc R . .
C20C C 0.9101(4) 0.4417(3) 0.57712(15) 0.0756(10) Uani 1 1 d . . .
H20C H 0.8786 0.4757 0.6103 0.091 Uiso 1 1 calc R . .
C21C C 1.0418(4) 0.3912(3) 0.56664(15) 0.0675(9) Uani 1 1 d . . .
C22C C 1.0845(3) 0.3401(3) 0.51729(16) 0.0720(10) Uani 1 1 d . . .
H22C H 1.1728 0.3046 0.5093 0.086 Uiso 1 1 calc R . .
C23C C 1.0012(3) 0.3399(3) 0.47974(14) 0.0681(9) Uani 1 1 d . . .
H23C H 1.0329 0.3051 0.4468 0.082 Uiso 1 1 calc R . .
C24C C 1.1332(4) 0.3926(3) 0.60693(17) 0.0929(13) Uani 1 1 d . . .
H24G H 1.1440 0.3344 0.6320 0.139 Uiso 1 1 calc R . .
H24H H 1.0989 0.4571 0.6268 0.139 Uiso 1 1 calc R . .
H24I H 1.2157 0.3872 0.5880 0.139 Uiso 1 1 calc R . .

loop_
_atom_site_aniso_label
_atom_site_aniso_U_11
_atom_site_aniso_U_22
_atom_site_aniso_U_33
_atom_site_aniso_U_23
_atom_site_aniso_U_13
_atom_site_aniso_U_12
S1 0.0427(4) 0.0686(5) 0.0570(5) -0.0025(4) -0.0081(3) -0.0108(4)
S1B 0.0776(6) 0.0547(5) 0.0602(5) 0.0043(4) 0.0017(4) -0.0060(5)
S1C 0.0674(5) 0.0584(5) 0.0686(6) 0.0131(4) -0.0169(4) -0.0263(4)
N1 0.0418(13) 0.0769(18) 0.0580(15) -0.0131(14) -0.0055(12) -0.0184(13)
N1B 0.0747(18) 0.0557(16) 0.0628(16) 0.0065(14) -0.0157(14) -0.0131(14)
N1C 0.0558(15) 0.0481(14) 0.0660(16) 0.0041(12) -0.0078(13) -0.0202(12)
O1 0.0579(14) 0.098(2) 0.0997(18) -0.0375(16) -0.0112(13) -0.0108(14)
O2 0.0607(14) 0.0673(15) 0.0970(17) 0.0220(13) -0.0175(13) -0.0112(13)
O3 0.089(2) 0.146(3) 0.202(4) 0.082(3) -0.067(2) -0.032(2)
O4 0.0661(14) 0.0770(16) 0.0762(15) -0.0227(13) -0.0050(12) -0.0162(13)
O5 0.0576(13) 0.0842(16) 0.0706(14) 0.0182(12) -0.0218(11) -0.0186(12)
O1B 0.149(3) 0.086(2) 0.129(2) 0.0270(18) -0.075(2) -0.026(2)
O2B 0.0661(16) 0.0619(16) 0.125(2) -0.0064(14) -0.0098(15) -0.0044(14)
O3B 0.111(2) 0.088(2) 0.143(3) -0.026(2) -0.024(2) -0.022(2)
O4B 0.0612(15) 0.0782(16) 0.0932(17) 0.0230(14) 0.0078(13) -0.0008(13)
O5B 0.143(2) 0.0620(15) 0.0601(14) -0.0096(12) 0.0103(15) -0.0216(16)
O1C 0.0688(14) 0.0911(17) 0.0664(14) 0.0094(13) -0.0232(12) -0.0348(13)
O2C 0.120(3) 0.110(3) 0.131(3) 0.032(2) -0.050(2) 0.003(2)
O3C 0.0776(15) 0.0801(16) 0.0657(14) 0.0194(12) -0.0276(12) -0.0262(13)
O4C 0.1036(18) 0.0914(17) 0.0574(14) 0.0096(12) -0.0098(13) -0.0462(16)
O5C 0.0716(15) 0.0577(14) 0.1042(18) 0.0162(13) -0.0306(13) -0.0143(12)
C1 0.0469(18) 0.084(2) 0.075(2) -0.0140(19) -0.0066(17) -0.0216(18)
C2 0.0421(18) 0.086(3) 0.068(2) -0.020(2) -0.0181(16) -0.0068(19)
C3 0.065(2) 0.080(3) 0.056(2) 0.0029(18) -0.0060(17) 0.001(2)
C4 0.069(2) 0.085(3) 0.065(2) 0.0013(18) -0.0027(18) -0.014(2)
C5 0.055(2) 0.074(2) 0.089(3) -0.018(2) 0.0092(19) -0.0148(19)
C6 0.0437(18) 0.064(2) 0.098(3) -0.005(2) -0.0105(19) -0.0135(16)
C7 0.0442(17) 0.062(2) 0.082(2) 0.0031(18) -0.0164(17) -0.0121(17)
C8 0.0448(17) 0.074(2) 0.0628(19) 0.0038(17) -0.0157(15) -0.0142(17)
C9 0.0455(17) 0.091(3) 0.0632(19) -0.0011(18) -0.0146(15) -0.0172(18)
C10 0.0429(17) 0.070(2) 0.0627(19) -0.0136(16) -0.0077(15) -0.0056(17)
C11 0.066(2) 0.067(2) 0.088(2) -0.0125(19) -0.0246(19) -0.010(2)
C12 0.085(3) 0.069(3) 0.099(3) -0.003(2) -0.026(2) -0.013(2)
C13 0.094(3) 0.074(3) 0.097(3) -0.023(2) 0.017(2) -0.032(3)
C14 0.060(2) 0.096(3) 0.104(3) -0.021(2) 0.003(2) -0.033(2)
C15 0.0474(18) 0.070(2) 0.080(2) -0.0051(18) -0.0069(16) -0.0131(18)
C16 0.084(3) 0.102(3) 0.132(4) 0.045(3) -0.035(3) -0.030(3)
C17 0.143(5) 0.110(4) 0.218(6) 0.086(4) -0.033(4) -0.040(4)
C18 0.0373(15) 0.070(2) 0.0502(17) -0.0009(15) -0.0061(13) -0.0100(15)
C19 0.0471(17) 0.079(2) 0.0597(19) 0.0102(17) -0.0138(15) -0.0155(17)
C20 0.0516(18) 0.076(2) 0.076(2) 0.0046(19) -0.0101(17) -0.0203(18)
C21 0.0512(19) 0.081(2) 0.069(2) 0.0165(19) -0.0065(17) -0.0129(19)
C22 0.061(2) 0.089(3) 0.059(2) 0.0138(19) -0.0100(17) -0.012(2)
C23 0.0511(18) 0.088(3) 0.0544(19) -0.0014(18) -0.0106(15) -0.0170(18)
C24 0.100(3) 0.102(3) 0.108(3) 0.031(3) -0.011(3) -0.041(3)
C1B 0.100(3) 0.063(2) 0.097(3) 0.010(2) -0.037(2) -0.027(2)
C2B 0.130(4) 0.062(2) 0.079(3) 0.004(2) -0.045(3) -0.021(3)
C3B 0.138(5) 0.080(3) 0.081(3) 0.017(2) -0.010(3) -0.003(3)
C4B 0.118(4) 0.115(4) 0.093(3) 0.033(3) 0.005(3) -0.001(3)
C5B 0.091(3) 0.091(3) 0.123(4) 0.039(3) -0.013(3) -0.018(3)
C6B 0.069(2) 0.064(2) 0.136(4) 0.014(3) -0.018(3) -0.014(2)
C7B 0.054(2) 0.056(2) 0.105(3) -0.002(2) -0.0129(19) -0.0097(18)
C8B 0.060(2) 0.054(2) 0.099(3) -0.0054(19) -0.0128(19) -0.0104(18)
C9B 0.063(2) 0.061(2) 0.078(2) -0.0015(19) -0.0119(18) -0.0098(18)
C10B 0.060(2) 0.056(2) 0.106(3) 0.001(2) -0.015(2) -0.0107(19)
C11B 0.058(2) 0.071(2) 0.124(3) -0.008(2) -0.013(2) -0.007(2)
C12B 0.060(3) 0.079(3) 0.199(5) -0.013(3) -0.009(3) -0.009(2)
C13B 0.061(3) 0.115(4) 0.269(8) -0.007(5) -0.017(4) -0.026(3)
C14B 0.070(3) 0.081(3) 0.301(8) -0.013(4) -0.032(4) -0.024(3)
C15B 0.068(3) 0.065(3) 0.188(5) -0.009(3) -0.028(3) -0.012(2)
C16B 0.069(3) 0.080(3) 0.092(3) -0.009(2) -0.028(2) -0.012(2)
C17B 0.067(3) 0.139(4) 0.166(5) -0.030(4) -0.012(3) -0.010(3)
C18B 0.0589(19) 0.0545(19) 0.0548(19) 0.0026(15) -0.0095(15) -0.0085(16)
C19B 0.105(3) 0.124(4) 0.061(2) -0.007(2) -0.023(2) -0.058(3)
C20B 0.072(2) 0.136(4) 0.098(3) 0.006(3) -0.015(2) -0.058(3)
C21B 0.062(2) 0.061(2) 0.068(2) 0.0055(17) -0.0053(18) -0.0142(18)
C22B 0.076(2) 0.085(2) 0.056(2) 0.0108(18) -0.0140(18) -0.030(2)
C23B 0.0603(19) 0.086(2) 0.060(2) 0.0146(18) -0.0197(17) -0.0315(18)
C24B 0.075(2) 0.102(3) 0.104(3) 0.009(2) 0.013(2) -0.027(2)
C1C 0.0561(18) 0.0582(19) 0.066(2) -0.0022(16) -0.0092(16) -0.0174(16)
C2C 0.0500(18) 0.067(2) 0.059(2) 0.0038(16) -0.0115(16) -0.0179(16)
C3C 0.060(2) 0.098(3) 0.066(2) -0.004(2) -0.0023(17) -0.034(2)
C4C 0.079(3) 0.125(4) 0.061(2) 0.012(3) -0.0030(19) -0.054(3)
C5C 0.100(3) 0.104(3) 0.077(3) 0.030(2) -0.015(2) -0.063(3)
C6C 0.109(3) 0.068(2) 0.076(2) 0.0216(19) -0.015(2) -0.046(2)
C7C 0.072(2) 0.062(2) 0.068(2) 0.0107(18) -0.0130(18) -0.0240(19)
C8C 0.0595(19) 0.0502(18) 0.066(2) 0.0087(16) -0.0087(16) -0.0178(16)
C9C 0.0578(19) 0.057(2) 0.071(2) 0.0054(16) -0.0050(16) -0.0168(17)
C10C 0.068(2) 0.058(2) 0.067(2) 0.0006(17) 0.0056(17) -0.0279(18)
C11C 0.089(3) 0.073(2) 0.061(2) -0.0012(19) -0.0036(19) -0.027(2)
C12C 0.102(3) 0.092(3) 0.067(2) -0.004(2) 0.003(2) -0.039(3)
C13C 0.112(3) 0.105(4) 0.079(3) -0.016(3) 0.012(3) -0.053(3)
C14C 0.116(4) 0.075(3) 0.111(4) -0.033(3) 0.028(3) -0.042(3)
C15C 0.093(3) 0.058(2) 0.095(3) -0.002(2) 0.003(2) -0.027(2)
C16C 0.072(3) 0.113(4) 0.082(3) 0.024(3) -0.027(2) -0.018(3)
C17C 0.133(4) 0.170(5) 0.079(3) 0.007(3) -0.043(3) -0.034(4)
C18C 0.060(2) 0.0526(19) 0.068(2) 0.0095(16) -0.0085(16) -0.0263(16)
C19C 0.063(2) 0.065(2) 0.089(3) -0.010(2) -0.009(2) -0.0210(18)
C20C 0.076(2) 0.080(3) 0.077(2) -0.0075(19) -0.008(2) -0.033(2)
C21C 0.072(2) 0.066(2) 0.076(2) 0.0138(19) -0.0164(19) -0.0373(19)
C22C 0.0501(19) 0.077(2) 0.090(3) 0.011(2) -0.0092(19) -0.0251(18)
C23C 0.062(2) 0.078(2) 0.069(2) 0.0034(18) -0.0011(18) -0.0317(19)
C24C 0.095(3) 0.098(3) 0.100(3) 0.018(2) -0.038(2) -0.045(3)

loop_
_atom_type_symbol
_atom_type_description
_atom_type_scat_dispersion_real
_atom_type_scat_dispersion_imag
_atom_type_scat_source
C C 0.0033 0.0016 'International Tables Vol C Tables 4.2.6.8 and 6.1.1.4'
H H 0.0000 0.0000 'International Tables Vol C Tables 4.2.6.8 and 6.1.1.4'
N N 0.0061 0.0033 'International Tables Vol C Tables 4.2.6.8 and 6.1.1.4'
O O 0.0106 0.0060 'International Tables Vol C Tables 4.2.6.8 and 6.1.1.4'
S S 0.1246 0.1234 'International Tables Vol C Tables 4.2.6.8 and 6.1.1.4'

loop_
_geom_angle_atom_site_label_1
_geom_angle_atom_site_label_2
_geom_angle_atom_site_label_3
_geom_angle
_geom_angle_site_symmetry_1
_geom_angle_site_symmetry_3
O5 S1 O4 119.53(15) . .
O5 S1 N1 107.02(13) . .
O4 S1 N1 106.63(14) . .
O5 S1 C18 107.95(15) . .
O4 S1 C18 109.88(15) . .
N1 S1 C18 104.83(14) . .
O4B S1B O5B 119.90(17) . .
O4B S1B N1B 106.27(16) . .
O5B S1B N1B 106.18(14) . .
O4B S1B C18B 107.84(15) . .
O5B S1B C18B 109.44(18) . .
N1B S1B C18B 106.41(14) . .
O4C S1C O5C 119.40(14) . .
O4C S1C N1C 106.93(15) . .
O5C S1C N1C 106.89(14) . .
O4C S1C C18C 108.62(16) . .
O5C S1C C18C 109.55(16) . .
N1C S1C C18C 104.40(13) . .
C1 N1 C9 114.3(3) . .
C1 N1 S1 113.7(2) . .
C9 N1 S1 116.5(2) . .
C1B N1B C9B 115.0(3) . .
C1B N1B S1B 116.0(3) . .
C9B N1B S1B 116.7(2) . .
C1C N1C C9C 114.4(2) . .
C1C N1C S1C 116.2(2) . .
C9C N1C S1C 112.7(2) . .
C16 O2 C7 118.3(3) . .
C16B O2B C7B 119.0(3) . .
C16C O3C C7C 118.3(3) . .
N1 C1 C2 116.2(3) . .
N1 C1 H1A 108.2 . .
C2 C1 H1A 108.2 . .
N1 C1 H1B 108.2 . .
C2 C1 H1B 108.2 . .
H1A C1 H1B 107.4 . .
O1 C2 C3 123.1(3) . .
O1 C2 C1 117.0(4) . .
C3 C2 C1 119.7(3) . .
C4 C3 C2 125.2(3) . .
C4 C3 H3 117.4 . .
C2 C3 H3 117.4 . .
C3 C4 C5 127.4(4) . .
C3 C4 H4 116.3 . .
C5 C4 H4 116.3 . .
C6 C5 C4 128.3(3) . .
C6 C5 H5 115.8 . .
C4 C5 H5 115.8 . .
C5 C6 C7 123.5(3) . .
C5 C6 H6 118.2 . .
C7 C6 H6 118.2 . .
C8 C7 O2 117.0(3) . .
C8 C7 C6 126.6(3) . .
O2 C7 C6 114.8(3) . .
C7 C8 C10 120.2(3) . .
C7 C8 C9 121.0(3) . .
C10 C8 C9 118.7(3) . .
N1 C9 C8 108.2(2) . .
N1 C9 H9A 110.0 . .
C8 C9 H9A 110.0 . .
N1 C9 H9B 110.0 . .
C8 C9 H9B 110.0 . .
H9A C9 H9B 108.4 . .
C11 C10 C15 116.9(4) . .
C11 C10 C8 123.5(3) . .
C15 C10 C8 119.5(3) . .
C12 C11 C10 121.3(4) . .
C12 C11 H11 119.3 . .
C10 C11 H11 119.3 . .
C13 C12 C11 120.7(4) . .
C13 C12 H12 119.7 . .
C11 C12 H12 119.7 . .
C12 C13 C14 119.6(4) . .
C12 C13 H13 120.2 . .
C14 C13 H13 120.2 . .
C15 C14 C13 119.3(4) . .
C15 C14 H14 120.4 . .
C13 C14 H14 120.4 . .
C14 C15 C10 122.2(3) . .
C14 C15 H15 118.9 . .
C10 C15 H15 118.9 . .
O3 C16 O2 123.3(5) . .
O3 C16 C17 125.3(4) . .
O2 C16 C17 111.3(4) . .
C16 C17 H17A 109.5 . .
C16 C17 H17B 109.5 . .
H17A C17 H17B 109.5 . .
C16 C17 H17C 109.5 . .
H17A C17 H17C 109.5 . .
H17B C17 H17C 109.5 . .
C23 C18 C19 119.7(3) . .
C23 C18 S1 120.0(3) . .
C19 C18 S1 120.1(2) . .
C20 C19 C18 120.1(3) . .
C20 C19 H19 119.9 . .
C18 C19 H19 119.9 . .
C19 C20 C21 120.7(4) . .
C19 C20 H20 119.6 . .
C21 C20 H20 119.6 . .
C20 C21 C22 118.3(3) . .
C20 C21 C24 120.2(4) . .
C22 C21 C24 121.6(3) . .
C23 C22 C21 121.7(3) . .
C23 C22 H22 119.1 . .
C21 C22 H22 119.1 . .
C22 C23 C18 119.5(4) . .
C22 C23 H23 120.3 . .
C18 C23 H23 120.3 . .
C21 C24 H24A 109.5 . .
C21 C24 H24B 109.5 . .
H24A C24 H24B 109.5 . .
C21 C24 H24C 109.5 . .
H24A C24 H24C 109.5 . .
H24B C24 H24C 109.5 . .
N1B C1B C2B 114.8(4) . .
N1B C1B H1B1 108.6 . .
C2B C1B H1B1 108.6 . .
N1B C1B H1B2 108.6 . .
C2B C1B H1B2 108.6 . .
H1B1 C1B H1B2 107.5 . .
O1B C2B C3B 123.1(4) . .
O1B C2B C1B 117.8(5) . .
C3B C2B C1B 119.0(4) . .
C4B C3B C2B 126.6(4) . .
C4B C3B H3B 116.7 . .
C2B C3B H3B 116.7 . .
C3B C4B C5B 127.9(5) . .
C3B C4B H4B 116.1 . .
C5B C4B H4B 116.1 . .
C6B C5B C4B 127.2(4) . .
C6B C5B H5B 116.4 . .
C4B C5B H5B 116.4 . .
C5B C6B C7B 122.3(4) . .
C5B C6B H6B 118.9 . .
C7B C6B H6B 118.9 . .
C8B C7B O2B 117.0(3) . .
C8B C7B C6B 127.4(3) . .
O2B C7B C6B 114.3(3) . .
C7B C8B C10B 120.4(3) . .
C7B C8B C9B 120.6(3) . .
C10B C8B C9B 118.9(3) . .
N1B C9B C8B 109.9(3) . .
N1B C9B H9B1 109.7 . .
C8B C9B H9B1 109.7 . .
N1B C9B H9B2 109.7 . .
C8B C9B H9B2 109.7 . .
H9B1 C9B H9B2 108.2 . .
C15B C10B C11B 118.3(4) . .
C15B C10B C8B 119.6(3) . .
C11B C10B C8B 121.8(4) . .
C12B C11B C10B 120.3(4) . .
C12B C11B H11B 119.9 . .
C10B C11B H11B 119.9 . .
C13B C12B C11B 120.6(4) . .
C13B C12B H12B 119.7 . .
C11B C12B H12B 119.7 . .
C12B C13B C14B 120.6(5) . .
C12B C13B H13B 119.7 . .
C14B C13B H13B 119.7 . .
C15B C14B C13B 118.4(5) . .
C15B C14B H14B 120.8 . .
C13B C14B H14B 120.8 . .
C10B C15B C14B 121.7(4) . .
C10B C15B H15B 119.2 . .
C14B C15B H15B 119.2 . .
O3B C16B O2B 122.5(4) . .
O3B C16B C17B 124.9(4) . .
O2B C16B C17B 112.5(4) . .
C16B C17B H17D 109.5 . .
C16B C17B H17E 109.5 . .
H17D C17B H17E 109.5 . .
C16B C17B H17F 109.5 . .
H17D C17B H17F 109.5 . .
H17E C17B H17F 109.5 . .
C19B C18B C23B 119.3(3) . .
C19B C18B S1B 120.3(3) . .
C23B C18B S1B 120.3(3) . .
C18B C19B C20B 119.8(4) . .
C18B C19B H19B 120.1 . .
C20B C19B H19B 120.1 . .
C21B C20B C19B 121.2(4) . .
C21B C20B H20B 119.4 . .
C19B C20B H20B 119.4 . .
C20B C21B C22B 118.2(3) . .
C20B C21B C24B 120.6(4) . .
C22B C21B C24B 121.2(4) . .
C21B C22B C23B 122.0(3) . .
C21B C22B H22B 119.0 . .
C23B C22B H22B 119.0 . .
C22B C23B C18B 119.4(3) . .
C22B C23B H23B 120.3 . .
C18B C23B H23B 120.3 . .
C21B C24B H24D 109.5 . .
C21B C24B H24E 109.5 . .
H24D C24B H24E 109.5 . .
C21B C24B H24F 109.5 . .
H24D C24B H24F 109.5 . .
H24E C24B H24F 109.5 . .
N1C C1C C2C 113.0(3) . .
N1C C1C H1C1 109.0 . .
C2C C1C H1C1 109.0 . .
N1C C1C H1C2 109.0 . .
C2C C1C H1C2 109.0 . .
H1C1 C1C H1C2 107.8 . .
O1C C2C C3C 123.2(3) . .
O1C C2C C1C 122.3(3) . .
C3C C2C C1C 114.3(3) . .
C4C C3C C2C 125.8(4) . .
C4C C3C H3C 117.1 . .
C2C C3C H3C 117.1 . .
C3C C4C C5C 129.1(3) . .
C3C C4C H4C 115.5 . .
C5C C4C H4C 115.5 . .
C6C C5C C4C 127.1(4) . .
C6C C5C H5C 116.4 . .
C4C C5C H5C 116.4 . .
C5C C6C C7C 122.5(4) . .
C5C C6C H6C 118.7 . .
C7C C6C H6C 118.7 . .
C8C C7C O3C 116.4(3) . .
C8C C7C C6C 126.6(4) . .
O3C C7C C6C 115.3(3) . .
C7C C8C C10C 121.9(3) . .
C7C C8C C9C 120.6(3) . .
C10C C8C C9C 117.4(3) . .
C8C C9C N1C 108.7(3) . .
C8C C9C H9C1 109.9 . .
N1C C9C H9C1 109.9 . .
C8C C9C H9C2 109.9 . .
N1C C9C H9C2 109.9 . .
H9C1 C9C H9C2 108.3 . .
C15C C10C C11C 117.6(4) . .
C15C C10C C8C 121.7(3) . .
C11C C10C C8C 120.6(3) . .
C12C C11C C10C 121.1(4) . .
C12C C11C H11C 119.5 . .
C10C C11C H11C 119.5 . .
C13C C12C C11C 120.3(4) . .
C13C C12C H12C 119.9 . .
C11C C12C H12C 119.9 . .
C12C C13C C14C 120.4(4) . .
C12C C13C H13C 119.8 . .
C14C C13C H13C 119.8 . .
C13C C14C C15C 120.2(4) . .
C13C C14C H14C 119.9 . .
C15C C14C H14C 119.9 . .
C10C C15C C14C 120.5(4) . .
C10C C15C H15C 119.7 . .
C14C C15C H15C 119.7 . .
O2C C16C O3C 122.7(4) . .
O2C C16C C17C 128.1(4) . .
O3C C16C C17C 109.2(4) . .
C16C C17C H17G 109.5 . .
C16C C17C H17H 109.5 . .
H17G C17C H17H 109.5 . .
C16C C17C H17I 109.5 . .
H17G C17C H17I 109.5 . .
H17H C17C H17I 109.5 . .
C23C C18C C19C 119.6(3) . .
C23C C18C S1C 120.9(3) . .
C19C C18C S1C 119.2(3) . .
C20C C19C C18C 119.4(3) . .
C20C C19C H19C 120.3 . .
C18C C19C H19C 120.3 . .
C19C C20C C21C 122.2(4) . .
C19C C20C H20C 118.9 . .
C21C C20C H20C 118.9 . .
C20C C21C C22C 117.0(3) . .
C20C C21C C24C 121.0(4) . .
C22C C21C C24C 122.0(4) . .
C23C C22C C21C 122.2(3) . .
C23C C22C H22C 118.9 . .
C21C C22C H22C 118.9 . .
C22C C23C C18C 119.5(3) . .
C22C C23C H23C 120.3 . .
C18C C23C H23C 120.3 . .
C21C C24C H24G 109.5 . .
C21C C24C H24H 109.5 . .
H24G C24C H24H 109.5 . .
C21C C24C H24I 109.5 . .
H24G C24C H24I 109.5 . .
H24H C24C H24I 109.5 . .

loop_
_geom_bond_atom_site_label_1
_geom_bond_atom_site_label_2
_geom_bond_distance
_geom_bond_site_symmetry_2
S1 O5 1.422(2) .
S1 O4 1.422(2) .
S1 N1 1.648(2) .
S1 C18 1.752(3) .
S1B O4B 1.417(3) .
S1B O5B 1.426(3) .
S1B N1B 1.653(3) .
S1B C18B 1.752(3) .
S1C O4C 1.425(2) .
S1C O5C 1.428(2) .
S1C N1C 1.647(3) .
S1C C18C 1.752(4) .
N1 C1 1.467(4) .
N1 C9 1.499(4) .
N1B C1B 1.463(4) .
N1B C9B 1.475(4) .
N1C C1C 1.469(4) .
N1C C9C 1.503(4) .
O1 C2 1.229(4) .
O2 C16 1.326(4) .
O2 C7 1.424(4) .
O3 C16 1.201(5) .
O1B C2B 1.219(5) .
O2B C16B 1.322(5) .
O2B C7B 1.420(4) .
O3B C16B 1.203(5) .
O1C C2C 1.195(4) .
O2C C16C 1.193(5) .
O3C C16C 1.345(4) .
O3C C7C 1.416(4) .
C1 C2 1.505(5) .
C1 H1A 0.9700 .
C1 H1B 0.9700 .
C2 C3 1.452(5) .
C3 C4 1.339(5) .
C3 H3 0.9300 .
C4 C5 1.457(5) .
C4 H4 0.9300 .
C5 C6 1.310(5) .
C5 H5 0.9300 .
C6 C7 1.479(5) .
C6 H6 0.9300 .
C7 C8 1.341(4) .
C8 C10 1.481(5) .
C8 C9 1.505(4) .
C9 H9A 0.9700 .
C9 H9B 0.9700 .
C10 C11 1.376(4) .
C10 C15 1.396(5) .
C11 C12 1.369(5) .
C11 H11 0.9300 .
C12 C13 1.366(6) .
C12 H12 0.9300 .
C13 C14 1.379(5) .
C13 H13 0.9300 .
C14 C15 1.363(5) .
C14 H14 0.9300 .
C15 H15 0.9300 .
C16 C17 1.466(7) .
C17 H17A 0.9600 .
C17 H17B 0.9600 .
C17 H17C 0.9600 .
C18 C23 1.386(4) .
C18 C19 1.388(5) .
C19 C20 1.381(4) .
C19 H19 0.9300 .
C20 C21 1.386(5) .
C20 H20 0.9300 .
C21 C22 1.387(5) .
C21 C24 1.508(5) .
C22 C23 1.375(5) .
C22 H22 0.9300 .
C23 H23 0.9300 .
C24 H24A 0.9600 .
C24 H24B 0.9600 .
C24 H24C 0.9600 .
C1B C2B 1.500(5) .
C1B H1B1 0.9700 .
C1B H1B2 0.9700 .
C2B C3B 1.450(7) .
C3B C4B 1.332(7) .
C3B H3B 0.9300 .
C4B C5B 1.473(7) .
C4B H4B 0.9300 .
C5B C6B 1.330(6) .
C5B H5B 0.9300 .
C6B C7B 1.459(5) .
C6B H6B 0.9300 .
C7B C8B 1.333(4) .
C8B C10B 1.486(5) .
C8B C9B 1.504(5) .
C9B H9B1 0.9700 .
C9B H9B2 0.9700 .
C10B C15B 1.370(6) .
C10B C11B 1.389(5) .
C11B C12B 1.370(6) .
C11B H11B 0.9300 .
C12B C13B 1.350(7) .
C12B H12B 0.9300 .
C13B C14B 1.387(7) .
C13B H13B 0.9300 .
C14B C15B 1.378(6) .
C14B H14B 0.9300 .
C15B H15B 0.9300 .
C16B C17B 1.471(6) .
C17B H17D 0.9600 .
C17B H17E 0.9600 .
C17B H17F 0.9600 .
C18B C19B 1.370(5) .
C18B C23B 1.375(4) .
C19B C20B 1.386(5) .
C19B H19B 0.9300 .
C20B C21B 1.355(5) .
C20B H20B 0.9300 .
C21B C22B 1.364(5) .
C21B C24B 1.507(5) .
C22B C23B 1.372(4) .
C22B H22B 0.9300 .
C23B H23B 0.9300 .
C24B H24D 0.9600 .
C24B H24E 0.9600 .
C24B H24F 0.9600 .
C1C C2C 1.530(5) .
C1C H1C1 0.9700 .
C1C H1C2 0.9700 .
C2C C3C 1.482(5) .
C3C C4C 1.322(5) .
C3C H3C 0.9300 .
C4C C5C 1.453(6) .
C4C H4C 0.9300 .
C5C C6C 1.328(5) .
C5C H5C 0.9300 .
C6C C7C 1.483(5) .
C6C H6C 0.9300 .
C7C C8C 1.337(4) .
C8C C10C 1.480(5) .
C8C C9C 1.500(5) .
C9C H9C1 0.9700 .
C9C H9C2 0.9700 .
C10C C15C 1.376(5) .
C10C C11C 1.394(4) .
C11C C12C 1.376(5) .
C11C H11C 0.9300 .
C12C C13C 1.352(6) .
C12C H12C 0.9300 .
C13C C14C 1.355(6) .
C13C H13C 0.9300 .
C14C C15C 1.397(6) .
C14C H14C 0.9300 .
C15C H15C 0.9300 .
C16C C17C 1.519(7) .
C17C H17G 0.9600 .
C17C H17H 0.9600 .
C17C H17I 0.9600 .
C18C C23C 1.383(4) .
C18C C19C 1.383(5) .
C19C C20C 1.372(5) .
C19C H19C 0.9300 .
C20C C21C 1.377(5) .
C20C H20C 0.9300 .
C21C C22C 1.382(5) .
C21C C24C 1.490(5) .
C22C C23C 1.369(5) .
C22C H22C 0.9300 .
C23C H23C 0.9300 .
C24C H24G 0.9600 .
C24C H24H 0.9600 .
C24C H24I 0.9600 .

loop_
_geom_torsion_atom_site_label_1
_geom_torsion_atom_site_label_2
_geom_torsion_atom_site_label_3
_geom_torsion_atom_site_label_4
_geom_torsion
_geom_torsion_site_symmetry_1
_geom_torsion_site_symmetry_2
_geom_torsion_site_symmetry_3
_geom_torsion_site_symmetry_4
O5 S1 N1 C1 -57.9(3) . . . .
O4 S1 N1 C1 173.1(2) . . . .
C18 S1 N1 C1 56.6(2) . . . .
O5 S1 N1 C9 165.9(2) . . . .
O4 S1 N1 C9 36.9(3) . . . .
C18 S1 N1 C9 -79.6(3) . . . .
O4B S1B N1B C1B -167.3(3) . . . .
O5B S1B N1B C1B -38.6(3) . . . .
C18B S1B N1B C1B 77.9(3) . . . .
O4B S1B N1B C9B 52.3(3) . . . .
O5B S1B N1B C9B -179.0(3) . . . .
C18B S1B N1B C9B -62.5(3) . . . .
O4C S1C N1C C1C -169.3(2) . . . .
O5C S1C N1C C1C -40.3(2) . . . .
C18C S1C N1C C1C 75.7(2) . . . .
O4C S1C N1C C9C 56.1(2) . . . .
O5C S1C N1C C9C -175.0(2) . . . .
C18C S1C N1C C9C -59.0(2) . . . .
C9 N1 C1 C2 -77.6(4) . . . .
S1 N1 C1 C2 145.2(2) . . . .
N1 C1 C2 O1 150.8(3) . . . .
N1 C1 C2 C3 -34.6(4) . . . .
O1 C2 C3 C4 -51.9(5) . . . .
C1 C2 C3 C4 133.9(4) . . . .
C2 C3 C4 C5 -9.6(6) . . . .
C3 C4 C5 C6 -41.5(7) . . . .
C4 C5 C6 C7 4.5(7) . . . .
C16 O2 C7 C8 -124.4(4) . . . .
C16 O2 C7 C6 69.0(4) . . . .
C5 C6 C7 C8 -52.4(6) . . . .
C5 C6 C7 O2 112.6(4) . . . .
O2 C7 C8 C10 174.7(3) . . . .
C6 C7 C8 C10 -20.6(5) . . . .
O2 C7 C8 C9 -8.9(4) . . . .
C6 C7 C8 C9 155.8(3) . . . .
C1 N1 C9 C8 72.6(4) . . . .
S1 N1 C9 C8 -151.5(2) . . . .
C7 C8 C9 N1 -91.1(4) . . . .
C10 C8 C9 N1 85.4(4) . . . .
C7 C8 C10 C11 132.6(3) . . . .
C9 C8 C10 C11 -43.9(4) . . . .
C7 C8 C10 C15 -51.6(4) . . . .
C9 C8 C10 C15 131.9(3) . . . .
C15 C10 C11 C12 2.8(5) . . . .
C8 C10 C11 C12 178.7(3) . . . .
C10 C11 C12 C13 -2.6(6) . . . .
C11 C12 C13 C14 0.2(6) . . . .
C12 C13 C14 C15 2.0(6) . . . .
C13 C14 C15 C10 -1.8(6) . . . .
C11 C10 C15 C14 -0.6(5) . . . .
C8 C10 C15 C14 -176.6(3) . . . .
C7 O2 C16 O3 -4.2(7) . . . .
C7 O2 C16 C17 179.0(4) . . . .
O5 S1 C18 C23 -168.0(2) . . . .
O4 S1 C18 C23 -36.0(3) . . . .
N1 S1 C18 C23 78.2(3) . . . .
O5 S1 C18 C19 17.6(3) . . . .
O4 S1 C18 C19 149.5(2) . . . .
N1 S1 C18 C19 -96.3(3) . . . .
C23 C18 C19 C20 1.1(4) . . . .
S1 C18 C19 C20 175.6(2) . . . .
C18 C19 C20 C21 -1.2(5) . . . .
C19 C20 C21 C22 0.4(5) . . . .
C19 C20 C21 C24 -179.8(3) . . . .
C20 C21 C22 C23 0.4(5) . . . .
C24 C21 C22 C23 -179.4(3) . . . .
C21 C22 C23 C18 -0.5(5) . . . .
C19 C18 C23 C22 -0.3(5) . . . .
S1 C18 C23 C22 -174.8(2) . . . .
C9B N1B C1B C2B -81.7(4) . . . .
S1B N1B C1B C2B 137.2(3) . . . .
N1B C1B C2B O1B 155.3(4) . . . .
N1B C1B C2B C3B -28.7(6) . . . .
O1B C2B C3B C4B -53.3(8) . . . .
C1B C2B C3B C4B 130.9(5) . . . .
C2B C3B C4B C5B -10.2(9) . . . .
C3B C4B C5B C6B -41.8(9) . . . .
C4B C5B C6B C7B 2.4(8) . . . .
C16B O2B C7B C8B -127.5(4) . . . .
C16B O2B C7B C6B 64.7(5) . . . .
C5B C6B C7B C8B -53.0(7) . . . .
C5B C6B C7B O2B 113.3(5) . . . .
O2B C7B C8B C10B 171.5(3) . . . .
C6B C7B C8B C10B -22.5(6) . . . .
O2B C7B C8B C9B -11.5(5) . . . .
C6B C7B C8B C9B 154.4(4) . . . .
C1B N1B C9B C8B 74.3(4) . . . .
S1B N1B C9B C8B -144.9(2) . . . .
C7B C8B C9B N1B -87.0(4) . . . .
C10B C8B C9B N1B 90.0(4) . . . .
C7B C8B C10B C15B -42.6(6) . . . .
C9B C8B C10B C15B 140.4(4) . . . .
C7B C8B C10B C11B 143.0(4) . . . .
C9B C8B C10B C11B -34.0(5) . . . .
C15B C10B C11B C12B 3.8(7) . . . .
C8B C10B C11B C12B 178.3(4) . . . .
C10B C11B C12B C13B 0.0(8) . . . .
C11B C12B C13B C14B -3.5(10) . . . .
C12B C13B C14B C15B 3.0(10) . . . .
C11B C10B C15B C14B -4.3(8) . . . .
C8B C10B C15B C14B -178.9(5) . . . .
C13B C14B C15B C10B 1.0(9) . . . .
C7B O2B C16B O3B 1.4(6) . . . .
C7B O2B C16B C17B 179.8(4) . . . .
O4B S1B C18B C19B 162.5(3) . . . .
O5B S1B C18B C19B 30.5(3) . . . .
N1B S1B C18B C19B -83.9(3) . . . .
O4B S1B C18B C23B -21.9(3) . . . .
O5B S1B C18B C23B -153.8(3) . . . .
N1B S1B C18B C23B 91.8(3) . . . .
C23B C18B C19B C20B 1.2(6) . . . .
S1B C18B C19B C20B 176.9(3) . . . .
C18B C19B C20B C21B -1.7(7) . . . .
C19B C20B C21B C22B 1.5(6) . . . .
C19B C20B C21B C24B 179.9(4) . . . .
C20B C21B C22B C23B -0.8(6) . . . .
C24B C21B C22B C23B -179.2(3) . . . .
C21B C22B C23B C18B 0.3(5) . . . .
C19B C18B C23B C22B -0.5(5) . . . .
S1B C18B C23B C22B -176.2(3) . . . .
C9C N1C C1C C2C -81.8(3) . . . .
S1C N1C C1C C2C 144.3(2) . . . .
N1C C1C C2C O1C -37.0(4) . . . .
N1C C1C C2C C3C 148.3(3) . . . .
O1C C2C C3C C4C 60.7(5) . . . .
C1C C2C C3C C4C -124.7(4) . . . .
C2C C3C C4C C5C 3.4(7) . . . .
C3C C4C C5C C6C 43.9(7) . . . .
C4C C5C C6C C7C -0.9(6) . . . .
C16C O3C C7C C8C -130.3(3) . . . .
C16C O3C C7C C6C 63.4(4) . . . .
C5C C6C C7C C8C -117.1(4) . . . .
C5C C6C C7C O3C 47.5(5) . . . .
O3C C7C C8C C10C 178.8(3) . . . .
C6C C7C C8C C10C -16.7(5) . . . .
O3C C7C C8C C9C -4.6(4) . . . .
C6C C7C C8C C9C 159.9(3) . . . .
C7C C8C C9C N1C -90.7(3) . . . .
C10C C8C C9C N1C 86.1(3) . . . .
C1C N1C C9C C8C 65.5(3) . . . .
S1C N1C C9C C8C -159.0(2) . . . .
C7C C8C C10C C15C -55.6(5) . . . .
C9C C8C C10C C15C 127.7(3) . . . .
C7C C8C C10C C11C 128.2(4) . . . .
C9C C8C C10C C11C -48.5(4) . . . .
C15C C10C C11C C12C 0.2(6) . . . .
C8C C10C C11C C12C 176.6(3) . . . .
C10C C11C C12C C13C -0.6(6) . . . .
C11C C12C C13C C14C 0.0(7) . . . .
C12C C13C C14C C15C 0.8(7) . . . .
C11C C10C C15C C14C 0.6(6) . . . .
C8C C10C C15C C14C -175.7(4) . . . .
C13C C14C C15C C10C -1.2(7) . . . .
C7C O3C C16C O2C 8.9(6) . . . .
C7C O3C C16C C17C -173.0(3) . . . .
O4C S1C C18C C23C -21.5(3) . . . .
O5C S1C C18C C23C -153.5(3) . . . .
N1C S1C C18C C23C 92.3(3) . . . .
O4C S1C C18C C19C 165.0(2) . . . .
O5C S1C C18C C19C 33.0(3) . . . .
N1C S1C C18C C19C -81.2(3) . . . .
C23C C18C C19C C20C -0.4(5) . . . .
S1C C18C C19C C20C 173.1(3) . . . .
C18C C19C C20C C21C 0.9(6) . . . .
C19C C20C C21C C22C -1.1(5) . . . .
C19C C20C C21C C24C 178.7(3) . . . .
C20C C21C C22C C23C 0.8(5) . . . .
C24C C21C C22C C23C -178.9(3) . . . .
C21C C22C C23C C18C -0.4(5) . . . .
C19C C18C C23C C22C 0.2(5) . . . .
S1C C18C C23C C22C -173.2(3) . . . .
